data_6000059
loop_
_publ_author_name
'Mormann, T. J.'
'Jeitschko, W.'

_publ_section_title
;
 Mercury(I) molybdates and tungstates: Hg2WO4 and two modifications of
 Hg2MoO4
;
_journal_name_full 'Inorganic Chemistry'
_journal_page_first 4219
_journal_page_last 4223
_journal_paper_doi 10.1021/ic000331c
_journal_volume 39
_journal_year 2000
_chemical_formula_sum 'Hg2 O4 W'
_space_group_name_H-M_alt 'C 1 2/c 1'
_cell_angle_alpha 90.000
_cell_angle_beta 114.860
_cell_angle_gamma 90.000
_cell_length_a 8.7300
_cell_length_b 11.4760
_cell_length_c 4.9324
_cell_volume 448.37
_cod_database_code 6000059

loop_
_atom_site_label
_atom_site_fract_x
_atom_site_fract_y
_atom_site_fract_z
? ? ? ?
